data_4308009
loop_
_publ_author_name
'Abdessamad Grirrane'
'Irene Resa'
'Diego del R\'io'
'Amor Rodr\'iguez'
'Eleuterio \'Alvarez'
'Kurt Mereiter'
'Ernesto Carmona'

_publ_contact_author_address
;
 Prof. Dr. Ernesto Carmona
 Instituto de Investigaciones Quimicas - Departamento de Quimica Inorganica, 
 Consejo Superior de Investigaciones Cientificas - Universidad de Sevilla, 
 Avda. Americo Vespucio s/n, 41092, Sevilla, Spain
;
_publ_contact_author_email guzman@us.es
_publ_contact_author_fax '+34 954 460565'
_publ_contact_author_name 'Prof. Dr. Ernesto Carmona'
_publ_contact_author_phone '+34 954 489558'
_publ_section_title
;
Solid-State Structures and Solution Studies of Novel Cyclopentadienyl
Mercury Compounds
;
_journal_name_full 'Inorganic Chemistry'
_journal_page_first 4667
_journal_page_last 4676
_journal_paper_doi 10.1021/ic0624672
_journal_volume 46
_journal_year 2007
_chemical_formula_moiety 'C16 H26 Cl2 Hg2 Si2'
_chemical_formula_sum 'C8 H13 Cl Hg Si'
_chemical_formula_weight 373.31
_chemical_name_systematic
; 
 ? 
;
_space_group_IT_number 14
_symmetry_cell_setting monoclinic
_symmetry_space_group_name_Hall '-P 2yn'
_symmetry_space_group_name_H-M 'P 1 21/n 1'
_atom_sites_solution_hydrogens geom
_atom_sites_solution_primary direct
_atom_sites_solution_secondary difmap
_audit_creation_method SHELXL-97
_cell_angle_alpha 90.00
_cell_angle_beta 91.469(2)
_cell_angle_gamma 90.00
_cell_formula_units_Z 8
_cell_length_a 6.6159(5)
_cell_length_b 22.6512(16)
_cell_length_c 15.1872(11)
_cell_measurement_reflns_used 9242
_cell_measurement_temperature 100(2)
_cell_measurement_theta_max 30.48
_cell_measurement_theta_min 2.68
_cell_volume 2275.2(3)
_computing_cell_refinement 'SAINT+ v. 7.06 a (Bruker AXS, 2003)'
_computing_data_collection 'APEX-W2K-NT v. 1.0 (Bruker AXS, 2004)'
_computing_data_reduction 'SAINT+ v. 7.06 a (Bruker AXS, 2001)'
_computing_molecular_graphics 'XP, SHELXTL v. 6.10 (Bruker, 2000)'
_computing_publication_material 'XCIF, SHELXTL v. 6.12 (Bruker, 2001)'
_computing_structure_refinement 'SHELXL-97 (Sheldrick, 1997)'
_computing_structure_solution 'SHELXS-97 (Sheldrick, 1990)'
_diffrn_ambient_temperature 100(2)
_diffrn_detector_area_resol_mean 8.26
_diffrn_measured_fraction_theta_full 0.988
_diffrn_measured_fraction_theta_max 0.988
_diffrn_measurement_device_type 'Bruker-Nonius X8Apex2 CCD area detector'
_diffrn_measurement_method 'phi and omega scans with narrow frames'
_diffrn_radiation_monochromator graphite
_diffrn_radiation_source 'fine-focus sealed tube'
_diffrn_radiation_type MoK\a
_diffrn_radiation_wavelength 0.71073
_diffrn_reflns_av_R_equivalents 0.0640
_diffrn_reflns_av_sigmaI/netI 0.0544
_diffrn_reflns_limit_h_max 9
_diffrn_reflns_limit_h_min -9
_diffrn_reflns_limit_k_max 32
_diffrn_reflns_limit_k_min -32
_diffrn_reflns_limit_l_max 21
_diffrn_reflns_limit_l_min -21
_diffrn_reflns_number 30864
_diffrn_reflns_theta_full 30.48
_diffrn_reflns_theta_max 30.48
_diffrn_reflns_theta_min 3.01
_diffrn_standards_decay_% 'no decay'
_exptl_absorpt_coefficient_mu 13.815
_exptl_absorpt_correction_T_max 0.6080
_exptl_absorpt_correction_T_min 0.4045
_exptl_absorpt_correction_type numerical
_exptl_absorpt_process_details
;

;
_exptl_crystal_colour colourless
_exptl_crystal_density_diffrn 2.180
_exptl_crystal_density_method 'not measured'
_exptl_crystal_description needle
_exptl_crystal_F_000 1376
_exptl_crystal_size_max 0.08
_exptl_crystal_size_mid 0.07
_exptl_crystal_size_min 0.04
_refine_diff_density_max 4.539
_refine_diff_density_min -2.513
_refine_diff_density_rms 0.309
_refine_ls_extinction_method none
_refine_ls_goodness_of_fit_ref 1.061
_refine_ls_hydrogen_treatment constr
_refine_ls_matrix_type full
_refine_ls_number_parameters 205
_refine_ls_number_reflns 6579
_refine_ls_number_restraints 0
_refine_ls_restrained_S_all 1.061
_refine_ls_R_factor_all 0.0689
_refine_ls_R_factor_gt 0.0457
_refine_ls_shift/su_max 0.001
_refine_ls_shift/su_mean 0.000
_refine_ls_structure_factor_coef Fsqd
_refine_ls_weighting_details 'calc w=1/[\s^2^(Fo^2^)+(0.0553P)^2^+0.0000P] where P=(Fo^2^+2Fc^2^)/3'
_refine_ls_weighting_scheme calc
_refine_ls_wR_factor_gt 0.0922
_refine_ls_wR_factor_ref 0.1009
_reflns_number_gt 5059
_reflns_number_total 6579
_reflns_threshold_expression >2sigma(I)
_cod_data_source_file ic0624672si20061223_073531.cif
_cod_data_source_block ea03906a
_cod_depositor_comments
;
The following automatic conversions were performed:
'_symmetry_cell_setting' value 'Monoclinic' changed to 'monoclinic'
according to '/home/saulius/struct/CIF-dictionaries/cif_core.dic'
dictionary named 'cif_core.dic' version 2.4.1 from 2010-06-29.

Automatic conversion script
Id: cif_fix_enum 1527 2010-12-29 10:47:43Z saulius 
;
_cod_database_code 4308009

loop_
_symmetry_equiv_pos_as_xyz
'x, y, z'
'-x+1/2, y+1/2, -z+1/2'
'-x, -y, -z'
'x-1/2, -y-1/2, z-1/2'

loop_
_atom_site_label
_atom_site_type_symbol
_atom_site_fract_x
_atom_site_fract_y
_atom_site_fract_z
_atom_site_U_iso_or_equiv
_atom_site_adp_type
_atom_site_occupancy
_atom_site_symmetry_multiplicity
_atom_site_calc_flag
_atom_site_refinement_flags
_atom_site_disorder_assembly
_atom_site_disorder_group
Hg1 Hg 0.76350(4) 0.360004(11) 0.530175(15) 0.01616(8) Uani 1 1 d . . .
C9 C 0.7383(11) 0.4661(3) 0.3049(4) 0.0175(13) Uani 1 1 d . . .
Cl2 Cl 0.7391(3) 0.62142(8) 0.48166(11) 0.0218(3) Uani 1 1 d . . .
Cl1 Cl 0.7627(3) 0.46123(7) 0.56560(10) 0.0195(3) Uani 1 1 d . . .
Si1 Si 0.8223(3) 0.23800(9) 0.63983(11) 0.0184(4) Uani 1 1 d . . .
C1 C 0.7587(10) 0.2678(3) 0.5248(4) 0.0156(13) Uani 1 1 d . . .
C2 C 0.8978(11) 0.2433(3) 0.4590(4) 0.0170(13) Uani 1 1 d . . .
H2 H 1.0399 0.2495 0.4591 0.020 Uiso 1 1 calc R . .
C3 C 0.7924(12) 0.2111(3) 0.3993(4) 0.0228(15) Uani 1 1 d . . .
H3 H 0.8480 0.1906 0.3510 0.027 Uiso 1 1 calc R . .
C4 C 0.5803(12) 0.2127(3) 0.4205(4) 0.0226(15) Uani 1 1 d . . .
H4 H 0.4748 0.1930 0.3887 0.027 Uiso 1 1 calc R . .
C5 C 0.5561(11) 0.2466(3) 0.4928(4) 0.0172(13) Uani 1 1 d . . .
H5 H 0.4307 0.2555 0.5190 0.021 Uiso 1 1 calc R . .
C6 C 0.6699(12) 0.2786(4) 0.7223(5) 0.0312(19) Uani 1 1 d . . .
H6A H 0.6807 0.2584 0.7793 0.047 Uiso 1 1 calc R . .
H6B H 0.5279 0.2797 0.7022 0.047 Uiso 1 1 calc R . .
H6C H 0.7211 0.3190 0.7285 0.047 Uiso 1 1 calc R . .
C7 C 1.0982(12) 0.2485(4) 0.6641(5) 0.0276(17) Uani 1 1 d . . .
H7A H 1.1264 0.2420 0.7270 0.041 Uiso 1 1 calc R . .
H7B H 1.1374 0.2888 0.6483 0.041 Uiso 1 1 calc R . .
H7C H 1.1757 0.2202 0.6297 0.041 Uiso 1 1 calc R . .
C8 C 0.7555(12) 0.1579(3) 0.6403(5) 0.0272(17) Uani 1 1 d . . .
H8A H 0.6084 0.1536 0.6433 0.041 Uiso 1 1 calc R . .
H8B H 0.8203 0.1388 0.6915 0.041 Uiso 1 1 calc R . .
H8C H 0.8025 0.1394 0.5862 0.041 Uiso 1 1 calc R . .
Hg2 Hg 0.73842(4) 0.534748(11) 0.397664(16) 0.01846(8) Uani 1 1 d . . .
Si2 Si 0.6937(3) 0.50171(10) 0.19232(13) 0.0251(4) Uani 1 1 d . . .
C10 C 0.9274(11) 0.4325(3) 0.3101(4) 0.0218(15) Uani 1 1 d . . .
H10 H 1.0581 0.4487 0.3020 0.026 Uiso 1 1 calc R . .
C11 C 0.8892(12) 0.3753(3) 0.3280(4) 0.0242(16) Uani 1 1 d . . .
H11 H 0.9877 0.3449 0.3328 0.029 Uiso 1 1 calc R . .
C12 C 0.6749(12) 0.3678(3) 0.3388(4) 0.0239(16) Uani 1 1 d . . .
H12 H 0.6087 0.3319 0.3523 0.029 Uiso 1 1 calc R . .
C13 C 0.5844(11) 0.4207(3) 0.3264(4) 0.0186(14) Uani 1 1 d . . .
H13 H 0.4436 0.4279 0.3307 0.022 Uiso 1 1 calc R . .
C14 C 0.7443(15) 0.4456(5) 0.1054(5) 0.042(2) Uani 1 1 d . . .
H14A H 0.8888 0.4360 0.1063 0.064 Uiso 1 1 calc R . .
H14B H 0.7045 0.4616 0.0476 0.064 Uiso 1 1 calc R . .
H14C H 0.6661 0.4098 0.1168 0.064 Uiso 1 1 calc R . .
C15 C 0.4258(14) 0.5284(4) 0.1820(5) 0.038(2) Uani 1 1 d . . .
H15A H 0.4099 0.5531 0.1294 0.057 Uiso 1 1 calc R . .
H15B H 0.3930 0.5516 0.2343 0.057 Uiso 1 1 calc R . .
H15C H 0.3344 0.4945 0.1771 0.057 Uiso 1 1 calc R . .
C16 C 0.8689(15) 0.5649(4) 0.1809(7) 0.045(2) Uani 1 1 d . . .
H16A H 0.8615 0.5796 0.1202 0.067 Uiso 1 1 calc R . .
H16B H 1.0074 0.5521 0.1952 0.067 Uiso 1 1 calc R . .
H16C H 0.8306 0.5965 0.2213 0.067 Uiso 1 1 calc R . .

loop_
_atom_site_aniso_label
_atom_site_aniso_U_11
_atom_site_aniso_U_22
_atom_site_aniso_U_33
_atom_site_aniso_U_23
_atom_site_aniso_U_13
_atom_site_aniso_U_12
Hg1 0.02002(15) 0.01717(13) 0.01114(11) -0.00143(8) -0.00224(9) -0.00046(10)
C9 0.020(4) 0.018(3) 0.014(3) -0.001(2) 0.000(2) 0.002(3)
Cl2 0.0218(9) 0.0187(8) 0.0249(8) -0.0041(6) 0.0006(6) -0.0002(7)
Cl1 0.0229(9) 0.0177(7) 0.0176(7) -0.0039(6) -0.0024(6) -0.0008(7)
Si1 0.0184(10) 0.0261(10) 0.0105(8) 0.0036(7) -0.0022(7) -0.0028(8)
C1 0.021(4) 0.016(3) 0.009(3) 0.000(2) -0.002(2) -0.002(3)
C2 0.017(4) 0.019(3) 0.015(3) 0.002(2) 0.001(2) -0.001(3)
C3 0.035(4) 0.021(3) 0.013(3) -0.002(2) 0.004(3) -0.004(3)
C4 0.028(4) 0.023(3) 0.016(3) -0.003(3) -0.009(3) -0.002(3)
C5 0.019(4) 0.018(3) 0.015(3) 0.002(2) 0.000(2) 0.002(3)
C6 0.019(4) 0.058(6) 0.017(3) 0.002(3) -0.002(3) -0.004(4)
C7 0.024(4) 0.040(5) 0.018(3) 0.008(3) -0.005(3) -0.005(4)
C8 0.030(5) 0.022(4) 0.029(4) 0.010(3) -0.002(3) -0.005(3)
Hg2 0.01936(16) 0.01755(13) 0.01832(13) -0.00129(9) -0.00230(9) -0.00013(10)
Si2 0.0284(12) 0.0291(11) 0.0178(9) 0.0062(8) 0.0004(8) 0.0056(9)
C10 0.023(4) 0.026(4) 0.016(3) -0.003(3) -0.006(3) -0.001(3)
C11 0.040(5) 0.021(3) 0.011(3) -0.001(2) -0.006(3) 0.004(3)
C12 0.041(5) 0.018(3) 0.012(3) 0.000(2) -0.007(3) -0.006(3)
C13 0.022(4) 0.022(3) 0.011(3) -0.004(2) -0.002(2) -0.003(3)
C14 0.058(6) 0.052(6) 0.018(4) -0.002(3) 0.004(4) 0.013(5)
C15 0.037(5) 0.050(6) 0.026(4) 0.007(4) -0.004(3) 0.011(4)
C16 0.044(6) 0.038(5) 0.053(6) 0.024(4) 0.007(4) 0.001(4)

loop_
_atom_type_symbol
_atom_type_description
_atom_type_scat_dispersion_real
_atom_type_scat_dispersion_imag
_atom_type_scat_source
C C 0.0033 0.0016 'International Tables Vol C Tables 4.2.6.8 and 6.1.1.4'
H H 0.0000 0.0000 'International Tables Vol C Tables 4.2.6.8 and 6.1.1.4'
Si Si 0.0817 0.0704 'International Tables Vol C Tables 4.2.6.8 and 6.1.1.4'
Cl Cl 0.1484 0.1585 'International Tables Vol C Tables 4.2.6.8 and 6.1.1.4'
Hg Hg -2.3894 9.2266 'International Tables Vol C Tables 4.2.6.8 and 6.1.1.4'

loop_
_geom_angle_atom_site_label_1
_geom_angle_atom_site_label_2
_geom_angle_atom_site_label_3
_geom_angle
_geom_angle_site_symmetry_1
_geom_angle_site_symmetry_3
_geom_angle_publ_flag
C1 Hg1 Cl1 168.96(17) . . ?
C10 C9 C13 102.6(6) . . ?
C10 C9 Si2 112.4(5) . . ?
C13 C9 Si2 113.5(5) . . ?
C10 C9 Hg2 111.2(5) . . ?
C13 C9 Hg2 110.7(4) . . ?
Si2 C9 Hg2 106.6(3) . . ?
C8 Si1 C7 110.7(4) . . ?
C8 Si1 C6 110.1(4) . . ?
C7 Si1 C6 110.3(4) . . ?
C8 Si1 C1 107.5(3) . . ?
C7 Si1 C1 109.1(3) . . ?
C6 Si1 C1 109.2(3) . . ?
C2 C1 C5 103.2(5) . . ?
C2 C1 Si1 111.0(5) . . ?
C5 C1 Si1 111.0(4) . . ?
C2 C1 Hg1 113.0(4) . . ?
C5 C1 Hg1 110.3(4) . . ?
Si1 C1 Hg1 108.4(3) . . ?
C3 C2 C1 109.7(6) . . ?
C3 C2 H2 125.1 . . ?
C1 C2 H2 125.1 . . ?
C2 C3 C4 108.9(6) . . ?
C2 C3 H3 125.5 . . ?
C4 C3 H3 125.5 . . ?
C5 C4 C3 109.3(6) . . ?
C5 C4 H4 125.3 . . ?
C3 C4 H4 125.3 . . ?
C4 C5 C1 108.8(6) . . ?
C4 C5 H5 125.6 . . ?
C1 C5 H5 125.6 . . ?
Si1 C6 H6A 109.5 . . ?
Si1 C6 H6B 109.5 . . ?
H6A C6 H6B 109.5 . . ?
Si1 C6 H6C 109.5 . . ?
H6A C6 H6C 109.5 . . ?
H6B C6 H6C 109.5 . . ?
Si1 C7 H7A 109.5 . . ?
Si1 C7 H7B 109.5 . . ?
H7A C7 H7B 109.5 . . ?
Si1 C7 H7C 109.5 . . ?
H7A C7 H7C 109.5 . . ?
H7B C7 H7C 109.5 . . ?
Si1 C8 H8A 109.5 . . ?
Si1 C8 H8B 109.5 . . ?
H8A C8 H8B 109.5 . . ?
Si1 C8 H8C 109.5 . . ?
H8A C8 H8C 109.5 . . ?
H8B C8 H8C 109.5 . . ?
C9 Hg2 Cl2 170.83(18) . . ?
C16 Si2 C14 109.6(5) . . ?
C16 Si2 C15 109.6(4) . . ?
C14 Si2 C15 110.3(4) . . ?
C16 Si2 C9 109.2(4) . . ?
C14 Si2 C9 108.6(4) . . ?
C15 Si2 C9 109.6(3) . . ?
C11 C10 C9 110.2(7) . . ?
C11 C10 H10 124.9 . . ?
C9 C10 H10 124.9 . . ?
C10 C11 C12 109.0(7) . . ?
C10 C11 H11 125.5 . . ?
C12 C11 H11 125.5 . . ?
C13 C12 C11 108.3(6) . . ?
C13 C12 H12 125.9 . . ?
C11 C12 H12 125.9 . . ?
C12 C13 C9 109.9(7) . . ?
C12 C13 H13 125.1 . . ?
C9 C13 H13 125.1 . . ?
Si2 C14 H14A 109.5 . . ?
Si2 C14 H14B 109.5 . . ?
H14A C14 H14B 109.5 . . ?
Si2 C14 H14C 109.5 . . ?
H14A C14 H14C 109.5 . . ?
H14B C14 H14C 109.5 . . ?
Si2 C15 H15A 109.5 . . ?
Si2 C15 H15B 109.5 . . ?
H15A C15 H15B 109.5 . . ?
Si2 C15 H15C 109.5 . . ?
H15A C15 H15C 109.5 . . ?
H15B C15 H15C 109.5 . . ?
Si2 C16 H16A 109.5 . . ?
Si2 C16 H16B 109.5 . . ?
H16A C16 H16B 109.5 . . ?
Si2 C16 H16C 109.5 . . ?
H16A C16 H16C 109.5 . . ?
H16B C16 H16C 109.5 . . ?

loop_
_geom_bond_atom_site_label_1
_geom_bond_atom_site_label_2
_geom_bond_distance
_geom_bond_site_symmetry_2
_geom_bond_publ_flag
Hg1 C1 2.090(7) . ?
Hg1 Cl1 2.3553(16) . ?
C9 C10 1.464(10) . ?
C9 C13 1.489(10) . ?
C9 Si2 1.906(7) . ?
C9 Hg2 2.099(6) . ?
Cl2 Hg2 2.3413(17) . ?
Si1 C8 1.867(8) . ?
Si1 C7 1.868(8) . ?
Si1 C6 1.870(8) . ?
Si1 C1 1.910(6) . ?
C1 C2 1.483(9) . ?
C1 C5 1.493(10) . ?
C2 C3 1.346(9) . ?
C2 H2 0.9500 . ?
C3 C4 1.448(11) . ?
C3 H3 0.9500 . ?
C4 C5 1.354(9) . ?
C4 H4 0.9500 . ?
C5 H5 0.9500 . ?
C6 H6A 0.9800 . ?
C6 H6B 0.9800 . ?
C6 H6C 0.9800 . ?
C7 H7A 0.9800 . ?
C7 H7B 0.9800 . ?
C7 H7C 0.9800 . ?
C8 H8A 0.9800 . ?
C8 H8B 0.9800 . ?
C8 H8C 0.9800 . ?
Si2 C16 1.853(10) . ?
Si2 C14 1.868(9) . ?
Si2 C15 1.876(9) . ?
C10 C11 1.350(10) . ?
C10 H10 0.9500 . ?
C11 C12 1.442(12) . ?
C11 H11 0.9500 . ?
C12 C13 1.350(10) . ?
C12 H12 0.9500 . ?
C13 H13 0.9500 . ?
C14 H14A 0.9800 . ?
C14 H14B 0.9800 . ?
C14 H14C 0.9800 . ?
C15 H15A 0.9800 . ?
C15 H15B 0.9800 . ?
C15 H15C 0.9800 . ?
C16 H16A 0.9800 . ?
C16 H16B 0.9800 . ?
C16 H16C 0.9800 . ?

loop_
_geom_torsion_atom_site_label_1
_geom_torsion_atom_site_label_2
_geom_torsion_atom_site_label_3
_geom_torsion_atom_site_label_4
_geom_torsion
_geom_torsion_site_symmetry_1
_geom_torsion_site_symmetry_2
_geom_torsion_site_symmetry_3
_geom_torsion_site_symmetry_4
_geom_torsion_publ_flag
C8 Si1 C1 C2 -69.2(6) . . . . ?
C7 Si1 C1 C2 50.9(6) . . . . ?
C6 Si1 C1 C2 171.4(5) . . . . ?
C8 Si1 C1 C5 45.0(6) . . . . ?
C7 Si1 C1 C5 165.1(5) . . . . ?
C6 Si1 C1 C5 -74.4(5) . . . . ?
C8 Si1 C1 Hg1 166.2(3) . . . . ?
C7 Si1 C1 Hg1 -73.7(4) . . . . ?
C6 Si1 C1 Hg1 46.8(4) . . . . ?
Cl1 Hg1 C1 C2 -142.3(8) . . . . ?
Cl1 Hg1 C1 C5 102.8(10) . . . . ?
Cl1 Hg1 C1 Si1 -18.9(13) . . . . ?
C5 C1 C2 C3 -1.7(7) . . . . ?
Si1 C1 C2 C3 117.3(6) . . . . ?
Hg1 C1 C2 C3 -120.8(5) . . . . ?
C1 C2 C3 C4 0.7(8) . . . . ?
C2 C3 C4 C5 0.8(8) . . . . ?
C3 C4 C5 C1 -1.9(8) . . . . ?
C2 C1 C5 C4 2.2(7) . . . . ?
Si1 C1 C5 C4 -116.8(5) . . . . ?
Hg1 C1 C5 C4 123.1(5) . . . . ?
C10 C9 Hg2 Cl2 113.0(12) . . . . ?
C13 C9 Hg2 Cl2 -133.6(11) . . . . ?
Si2 C9 Hg2 Cl2 -9.8(15) . . . . ?
C10 C9 Si2 C16 -73.0(6) . . . . ?
C13 C9 Si2 C16 171.1(5) . . . . ?
Hg2 C9 Si2 C16 49.1(5) . . . . ?
C10 C9 Si2 C14 46.4(6) . . . . ?
C13 C9 Si2 C14 -69.4(6) . . . . ?
Hg2 C9 Si2 C14 168.5(4) . . . . ?
C10 C9 Si2 C15 166.9(5) . . . . ?
C13 C9 Si2 C15 51.1(6) . . . . ?
Hg2 C9 Si2 C15 -71.0(5) . . . . ?
C13 C9 C10 C11 2.5(7) . . . . ?
Si2 C9 C10 C11 -119.8(6) . . . . ?
Hg2 C9 C10 C11 120.8(5) . . . . ?
C9 C10 C11 C12 -2.0(8) . . . . ?
C10 C11 C12 C13 0.6(8) . . . . ?
C11 C12 C13 C9 1.0(7) . . . . ?
C10 C9 C13 C12 -2.1(7) . . . . ?
Si2 C9 C13 C12 119.4(5) . . . . ?
Hg2 C9 C13 C12 -120.8(5) . . . . ?

loop_
_cod_related_entry_id
_cod_related_entry_database
_cod_related_entry_code
1 ChemSpider 30660850

_cod_duplicate_entry 4308000
